data_7155340
loop_
_publ_author_name
'Tan, Yu'
'Feng, Er-Lu'
'Sun, Qiang-Sheng'
'Lin, Hua'
'Sun, Xun'
'Lin, Guo-Qiang'
'Sun, Xing-Wen'

_publ_section_title
;
 Enantioselective synthesis of spirooxindole benzoquinolizines via
 organo-catalyzed cascade reactions.
;
_journal_issue 4
_journal_name_full 'Organic &amp; biomolecular chemistry'
_journal_page_first 778
_journal_page_last 781
_journal_paper_doi 10.1039/c6ob02157c
_journal_volume 15
_journal_year 2017
_chemical_formula_sum 'C31 H36 N2 O6'
_chemical_formula_weight 532.62
_chemical_name_systematic
; 
 ? 
;
_space_group_crystal_system orthorhombic
_space_group_IT_number 19
_space_group_name_Hall 'P 2ac 2ab'
_space_group_name_H-M_alt 'P 21 21 21'
_symmetry_space_group_name_Hall 'P 2ac 2ab'
_symmetry_space_group_name_H-M 'P 21 21 21'
_atom_sites_solution_hydrogens geom
_audit_creation_method SHELXL-2013
_audit_update_record
;
2016-06-08 deposited with the CCDC.
2016-10-27 downloaded from the CCDC.
;
_cell_angle_alpha 90
_cell_angle_beta 90
_cell_angle_gamma 90
_cell_formula_units_Z 4
_cell_length_a 9.9835(14)
_cell_length_b 12.2707(16)
_cell_length_c 23.460(3)
_cell_measurement_reflns_used 2811
_cell_measurement_temperature 296(2)
_cell_measurement_theta_max 67.24
_cell_measurement_theta_min 3.77
_cell_volume 2874.0(7)
_computing_cell_refinement 'Bruker SAINT'
_computing_data_collection 'Bruker APEX2'
_computing_data_reduction 'Bruker SAINT'
_computing_molecular_graphics 'Bruker SHELXTL'
_computing_publication_material 'Bruker SHELXTL'
_computing_structure_refinement 'SHELXL-2013 (Sheldrick, 2013)'
_computing_structure_solution 'SHELXS-97 (Sheldrick, 2008)'
_diffrn_ambient_temperature 296(2)
_diffrn_measured_fraction_theta_full 0.918
_diffrn_measured_fraction_theta_max 0.921
_diffrn_measurement_device_type 'Bruker APEX-II CCD'
_diffrn_measurement_method '\f and \w scans'
_diffrn_radiation_type CuK\a
_diffrn_radiation_wavelength 1.54178
_diffrn_reflns_av_R_equivalents 0.0593
_diffrn_reflns_av_unetI/netI 0.0559
_diffrn_reflns_Laue_measured_fraction_full 0.918
_diffrn_reflns_Laue_measured_fraction_max 0.921
_diffrn_reflns_limit_h_max 10
_diffrn_reflns_limit_h_min -11
_diffrn_reflns_limit_k_max 14
_diffrn_reflns_limit_k_min -14
_diffrn_reflns_limit_l_max 28
_diffrn_reflns_limit_l_min -24
_diffrn_reflns_number 14287
_diffrn_reflns_point_group_measured_fraction_full 0.872
_diffrn_reflns_point_group_measured_fraction_max 0.875
_diffrn_reflns_theta_full 67.679
_diffrn_reflns_theta_max 67.416
_diffrn_reflns_theta_min 3.768
_exptl_absorpt_coefficient_mu 0.693
_exptl_absorpt_correction_T_max 0.753
_exptl_absorpt_correction_T_min 0.589
_exptl_absorpt_correction_type multi-scan
_exptl_absorpt_process_details sadabs
_exptl_crystal_colour colourless
_exptl_crystal_density_diffrn 1.231
_exptl_crystal_description block
_exptl_crystal_F_000 1136
_exptl_crystal_size_max 0.250
_exptl_crystal_size_mid 0.220
_exptl_crystal_size_min 0.180
_refine_diff_density_max 1.483
_refine_diff_density_min -0.831
_refine_diff_density_rms 0.302
_refine_ls_abs_structure_details
; 
 Flack x determined using 1391 quotients [(I+)-(I-)]/[(I+)+(I-)] 
 (Parsons and Flack (2004), Acta Cryst. A60, s61). 
;
_refine_ls_abs_structure_Flack -0.11(17)
_refine_ls_extinction_coef 0.109(16)
_refine_ls_extinction_expression Fc^*^=kFc[1+0.001xFc^2^\l^3^/sin(2\q)]^-1/4^
_refine_ls_extinction_method SHELXL
_refine_ls_goodness_of_fit_ref 1.778
_refine_ls_hydrogen_treatment constr
_refine_ls_matrix_type full
_refine_ls_number_parameters 360
_refine_ls_number_reflns 4523
_refine_ls_number_restraints 42
_refine_ls_restrained_S_all 1.797
_refine_ls_R_factor_all 0.1975
_refine_ls_R_factor_gt 0.1890
_refine_ls_shift/su_max 0.005
_refine_ls_shift/su_mean 0.001
_refine_ls_structure_factor_coef Fsqd
_refine_ls_weighting_details
; 
 w=1/[\s^2^(Fo^2^)+(0.2000P)^2^] 
 where P=(Fo^2^+2Fc^2^)/3 
;
_refine_ls_weighting_scheme calc
_refine_ls_wR_factor_gt 0.3905
_refine_ls_wR_factor_ref 0.4010
_reflns_Friedel_coverage 0.675
_reflns_Friedel_fraction_full 0.812
_reflns_Friedel_fraction_max 0.815
_reflns_number_gt 3799
_reflns_number_total 4523
_reflns_threshold_expression 'I > 2\s(I)'
_cod_data_source_file c6ob02157c2.cif
_cod_data_source_block cu_60121a
_cod_depositor_comments 'Adding full bibliography for 7155340--7155341.cif.'
_cod_original_cell_volume 2873.9(6)
_cod_database_code 7155340
_shelx_space_group_comment
; 
The symmetry employed for this shelxl refinement is uniquely defined 
by the following loop, which should always be used as a source of 
symmetry information in preference to the above space-group names. 
They are only intended as comments. 
;
_shelx_estimated_absorpt_t_min 0.846
_shelx_estimated_absorpt_t_max 0.885
_shelxl_version_number 2013-2

loop_
_space_group_symop_operation_xyz
'x, y, z'
'-x+1/2, -y, z+1/2'
'-x, y+1/2, -z+1/2'
'x+1/2, -y+1/2, -z'

loop_
_atom_site_label
_atom_site_type_symbol
_atom_site_fract_x
_atom_site_fract_y
_atom_site_fract_z
_atom_site_U_iso_or_equiv
_atom_site_adp_type
_atom_site_occupancy
_atom_site_site_symmetry_order
_atom_site_calc_flag
_atom_site_refinement_flags_posn
_atom_site_refinement_flags_adp
N1 N 0.1124(7) 0.3560(6) 0.1530(3) 0.0231(16) Uani 1 1 d . .
N2 N 0.3639(8) 0.0691(6) 0.2268(3) 0.032(2) Uani 1 1 d . .
O1 O 0.3430(7) 0.3615(6) 0.1341(3) 0.0410(19) Uani 1 1 d . .
O2 O 0.1649(7) 0.5112(5) 0.1071(3) 0.0387(18) Uani 1 1 d . .
O3 O -0.0547(8) 0.4789(8) 0.1285(5) 0.066(3) Uani 1 1 d . .
O4 O 0.1396(7) 0.1642(6) 0.0658(3) 0.0356(17) Uani 1 1 d . .
O5 O 0.182(2) -0.0119(9) 0.0750(9) 0.153(9) Uani 1 1 d . U
O6 O 0.5786(15) 0.0947(16) 0.1199(11) 0.150(8) Uani 1 1 d . .
C1 C 0.2427(8) 0.3141(6) 0.1522(3) 0.0213(17) Uani 1 1 d . .
C2 C 0.2424(8) 0.1997(6) 0.1772(3) 0.0207(18) Uani 1 1 d . .
C3 C 0.0976(8) 0.1859(6) 0.1942(3) 0.0207(17) Uani 1 1 d . .
C4 C 0.0344(10) 0.1005(9) 0.2213(4) 0.037(2) Uani 1 1 d . .
H4 H 0.0819 0.0382 0.2314 0.045 Uiso 1 1 calc R U
C5 C -0.1036(13) 0.1093(10) 0.2336(5) 0.048(3) Uani 1 1 d . .
H5 H -0.1471 0.0527 0.2523 0.057 Uiso 1 1 calc R U
C6 C -0.1753(12) 0.2017(11) 0.2179(6) 0.054(3) Uani 1 1 d . .
H6 H -0.2664 0.2053 0.2259 0.064 Uiso 1 1 calc R U
C7 C -0.1135(10) 0.2892(9) 0.1902(5) 0.041(2) Uani 1 1 d . .
H7 H -0.1610 0.3513 0.1798 0.050 Uiso 1 1 calc R U
C8 C 0.0240(8) 0.2787(7) 0.1789(3) 0.0233(19) Uani 1 1 d . .
C9 C 0.0646(10) 0.4531(8) 0.1297(4) 0.030(2) Uani 1 1 d . .
C10 C 0.1404(12) 0.6171(7) 0.0792(4) 0.037(2) Uani 1 1 d . .
C11 C 0.2803(15) 0.6532(11) 0.0631(7) 0.061(3) Uani 1 1 d . .
H11A H 0.3328 0.6632 0.0970 0.092 Uiso 1 1 calc R U
H11B H 0.2756 0.7208 0.0425 0.092 Uiso 1 1 calc R U
H11C H 0.3213 0.5987 0.0395 0.092 Uiso 1 1 calc R U
C12 C 0.056(2) 0.6007(15) 0.0269(7) 0.083(6) Uani 1 1 d . .
H12A H 0.0995 0.5503 0.0017 0.124 Uiso 1 1 calc R U
H12B H 0.0439 0.6692 0.0078 0.124 Uiso 1 1 calc R U
H12C H -0.0300 0.5721 0.0377 0.124 Uiso 1 1 calc R U
C13 C 0.0795(18) 0.6991(9) 0.1209(7) 0.067(4) Uani 1 1 d . .
H13A H -0.0058 0.6728 0.1339 0.100 Uiso 1 1 calc R U
H13B H 0.0677 0.7679 0.1021 0.100 Uiso 1 1 calc R U
H13C H 0.1383 0.7082 0.1530 0.100 Uiso 1 1 calc R U
C14 C 0.2975(9) 0.1167(7) 0.1335(3) 0.0266(19) Uani 1 1 d . .
H14 H 0.3664 0.1568 0.1124 0.032 Uiso 1 1 calc R U
C15 C 0.3750(15) 0.0306(9) 0.1673(5) 0.050(3) Uani 1 1 d . .
C16 C 0.4622(11) 0.0346(10) 0.2699(5) 0.046(3) Uani 1 1 d . .
H16A H 0.5444 0.0761 0.2658 0.055 Uiso 1 1 calc R U
H16B H 0.4830 -0.0421 0.2653 0.055 Uiso 1 1 calc R U
C17 C 0.4017(14) 0.0544(10) 0.3268(5) 0.051(3) Uani 1 1 d . .
H17A H 0.4704 0.0455 0.3557 0.062 Uiso 1 1 calc R U
H17B H 0.3334 -0.0003 0.3336 0.062 Uiso 1 1 calc R U
C18 C 0.3408(11) 0.1641(9) 0.3331(4) 0.038(3) Uani 1 1 d . .
C19 C 0.3099(15) 0.2054(12) 0.3866(5) 0.058(3) Uani 1 1 d . .
H19 H 0.3318 0.1651 0.4188 0.070 Uiso 1 1 calc R U
C20 C 0.2458(16) 0.3075(14) 0.3932(5) 0.067(4) Uani 1 1 d . .
H20 H 0.2270 0.3344 0.4294 0.080 Uiso 1 1 calc R U
C21 C 0.2118(14) 0.3665(11) 0.3455(4) 0.051(3) Uani 1 1 d . .
H21 H 0.1670 0.4325 0.3493 0.062 Uiso 1 1 calc R U
C22 C 0.2445(12) 0.3276(8) 0.2913(4) 0.037(2) Uani 1 1 d . .
H22 H 0.2241 0.3698 0.2595 0.045 Uiso 1 1 calc R U
C23 C 0.3069(10) 0.2271(8) 0.2838(4) 0.030(2) Uani 1 1 d . .
C24 C 0.3438(9) 0.1865(7) 0.2257(4) 0.0247(19) Uani 1 1 d . .
H24 H 0.4280 0.2212 0.2142 0.030 Uiso 1 1 calc R U
C25 C 0.2012(13) 0.0792(9) 0.0889(5) 0.046(3) Uani 1 1 d . .
C26 C 0.0399(11) 0.1554(10) 0.0194(4) 0.041(3) Uani 1 1 d . U
C27 C -0.005(2) 0.2697(15) 0.0115(8) 0.096(7) Uani 1 1 d . U
H27A H 0.0700 0.3180 0.0155 0.145 Uiso 1 1 calc R U
H27B H -0.0715 0.2872 0.0397 0.145 Uiso 1 1 calc R U
H27C H -0.0430 0.2780 -0.0259 0.145 Uiso 1 1 calc R U
C28 C 0.100(2) 0.108(3) -0.0314(6) 0.141(10) Uani 1 1 d . U
H28A H 0.1304 0.0357 -0.0231 0.212 Uiso 1 1 calc R U
H28B H 0.1751 0.1522 -0.0430 0.212 Uiso 1 1 calc R U
H28C H 0.0352 0.1061 -0.0615 0.212 Uiso 1 1 calc R U
C29 C -0.083(2) 0.0938(18) 0.0414(9) 0.101(7) Uani 1 1 d . U
H29A H -0.1563 0.1044 0.0157 0.152 Uiso 1 1 calc R U
H29B H -0.1065 0.1208 0.0785 0.152 Uiso 1 1 calc R U
H29C H -0.0623 0.0175 0.0439 0.152 Uiso 1 1 calc R U
C30 C 0.522(2) 0.032(2) 0.1497(8) 0.099(7) Uani 1 1 d . U
H30 H 0.5746 -0.0238 0.1646 0.119 Uiso 1 1 calc R U
C31 C 0.335(3) -0.0881(10) 0.1629(9) 0.119(10) Uani 1 1 d . U
H31A H 0.4091 -0.1333 0.1736 0.178 Uiso 1 1 calc R U
H31B H 0.3093 -0.1043 0.1243 0.178 Uiso 1 1 calc R U
H31C H 0.2606 -0.1020 0.1879 0.178 Uiso 1 1 calc R U

loop_
_atom_site_aniso_label
_atom_site_aniso_U_11
_atom_site_aniso_U_22
_atom_site_aniso_U_33
_atom_site_aniso_U_23
_atom_site_aniso_U_13
_atom_site_aniso_U_12
N1 0.026(3) 0.018(3) 0.025(3) 0.014(3) 0.004(2) 0.001(3)
N2 0.048(5) 0.022(4) 0.027(4) 0.012(4) -0.022(3) 0.003(3)
O1 0.029(3) 0.038(4) 0.056(4) 0.027(4) 0.006(3) -0.005(3)
O2 0.040(4) 0.026(3) 0.050(4) 0.023(3) 0.011(3) 0.008(3)
O3 0.033(4) 0.058(5) 0.108(8) 0.033(5) 0.009(4) 0.009(4)
O4 0.048(4) 0.041(4) 0.017(3) -0.007(3) -0.019(3) -0.001(3)
O5 0.213(18) 0.049(6) 0.196(17) -0.046(8) -0.160(15) 0.034(8)
O6 0.057(8) 0.171(18) 0.22(2) 0.028(16) -0.010(10) 0.031(10)
C1 0.026(4) 0.017(4) 0.021(4) 0.005(3) 0.002(3) -0.004(3)
C2 0.032(4) 0.011(3) 0.019(4) 0.005(3) -0.006(3) 0.002(3)
C3 0.030(4) 0.018(4) 0.014(3) 0.003(3) -0.003(3) -0.010(3)
C4 0.048(6) 0.033(5) 0.031(5) 0.014(5) -0.002(4) -0.021(5)
C5 0.051(6) 0.044(6) 0.048(6) 0.005(5) 0.014(5) -0.023(6)
C6 0.042(6) 0.057(7) 0.062(7) 0.014(7) 0.011(5) -0.026(6)
C7 0.026(5) 0.048(6) 0.051(6) 0.010(6) 0.011(4) -0.006(5)
C8 0.021(4) 0.025(4) 0.025(4) 0.009(4) 0.008(3) -0.007(3)
C9 0.034(5) 0.019(4) 0.038(5) 0.012(4) 0.001(3) 0.010(4)
C10 0.061(7) 0.016(4) 0.034(5) 0.014(4) 0.004(4) 0.013(4)
C11 0.065(8) 0.046(6) 0.073(8) 0.024(7) 0.018(6) -0.001(7)
C12 0.110(13) 0.082(11) 0.057(8) 0.033(9) -0.043(8) -0.027(11)
C13 0.099(11) 0.021(5) 0.080(10) 0.000(6) 0.029(8) 0.018(7)
C14 0.041(4) 0.022(4) 0.017(4) -0.005(4) -0.010(3) 0.009(4)
C15 0.090(9) 0.026(5) 0.034(6) 0.000(5) -0.008(5) 0.030(6)
C16 0.048(6) 0.046(6) 0.045(6) 0.025(6) -0.022(5) 0.002(5)
C17 0.071(8) 0.044(6) 0.039(6) 0.015(6) -0.025(5) -0.007(6)
C18 0.059(6) 0.041(5) 0.015(4) 0.015(4) -0.018(4) -0.011(5)
C19 0.086(9) 0.069(8) 0.019(5) 0.015(6) -0.009(5) -0.017(7)
C20 0.090(10) 0.090(11) 0.020(5) -0.009(7) -0.002(5) -0.021(9)
C21 0.080(8) 0.052(7) 0.022(5) -0.007(6) -0.004(4) -0.020(7)
C22 0.066(6) 0.028(4) 0.017(4) -0.007(4) -0.005(4) -0.009(5)
C23 0.043(5) 0.029(4) 0.018(4) 0.007(4) -0.015(3) -0.009(4)
C24 0.036(4) 0.017(4) 0.021(4) 0.007(4) -0.015(3) 0.000(3)
C25 0.070(7) 0.029(5) 0.039(6) -0.010(5) -0.026(5) 0.004(5)
C26 0.045(4) 0.052(5) 0.025(4) -0.012(4) -0.022(3) -0.002(4)
C27 0.130(16) 0.079(12) 0.080(12) 0.011(10) -0.069(11) 0.017(11)
C28 0.112(13) 0.28(3) 0.035(7) -0.067(13) -0.034(8) 0.070(18)
C29 0.074(11) 0.107(14) 0.123(16) 0.026(12) -0.032(10) -0.044(12)
C30 0.086(11) 0.138(16) 0.074(10) 0.022(11) 0.016(8) 0.078(12)
C31 0.26(3) 0.020(6) 0.081(12) 0.001(7) -0.058(15) 0.019(10)

loop_
_atom_type_symbol
_atom_type_description
_atom_type_scat_dispersion_real
_atom_type_scat_dispersion_imag
_atom_type_scat_source
C C 0.0181 0.0091 'International Tables Vol C Tables 4.2.6.8 and 6.1.1.4'
H H 0.0000 0.0000 'International Tables Vol C Tables 4.2.6.8 and 6.1.1.4'
N N 0.0311 0.0180 'International Tables Vol C Tables 4.2.6.8 and 6.1.1.4'
O O 0.0492 0.0322 'International Tables Vol C Tables 4.2.6.8 and 6.1.1.4'

loop_
_geom_angle_atom_site_label_1
_geom_angle_atom_site_label_2
_geom_angle_atom_site_label_3
_geom_angle
C9 N1 C1 128.8(7)
C9 N1 C8 121.5(7)
C1 N1 C8 109.6(7)
C24 N2 C16 113.0(8)
C24 N2 C15 108.0(7)
C16 N2 C15 120.5(9)
C9 O2 C10 121.3(8)
C25 O4 C26 123.7(8)
O1 C1 N1 125.9(7)
O1 C1 C2 124.7(8)
N1 C1 C2 109.4(6)
C3 C2 C1 102.0(6)
C3 C2 C24 115.2(7)
C1 C2 C24 112.5(6)
C3 C2 C14 116.2(7)
C1 C2 C14 110.6(7)
C24 C2 C14 100.8(6)
C4 C3 C8 119.6(8)
C4 C3 C2 130.2(8)
C8 C3 C2 110.1(7)
C3 C4 C5 118.9(10)
C6 C5 C4 120.7(10)
C5 C6 C7 121.4(11)
C6 C7 C8 116.6(10)
C3 C8 C7 122.7(8)
C3 C8 N1 108.9(7)
C7 C8 N1 128.4(8)
O3 C9 O2 125.3(9)
O3 C9 N1 124.0(9)
O2 C9 N1 110.7(7)
O2 C10 C12 109.7(10)
O2 C10 C11 102.5(9)
C12 C10 C11 110.6(12)
O2 C10 C13 111.2(9)
C12 C10 C13 112.8(13)
C11 C10 C13 109.5(11)
C25 C14 C15 118.4(9)
C25 C14 C2 116.0(8)
C15 C14 C2 107.0(7)
N2 C15 C31 110.6(12)
N2 C15 C30 108.8(12)
C31 C15 C30 104.4(16)
N2 C15 C14 103.4(8)
C31 C15 C14 119.6(12)
C30 C15 C14 109.9(12)
N2 C16 C17 107.4(9)
C16 C17 C18 113.8(9)
C19 C18 C23 118.7(11)
C19 C18 C17 120.8(10)
C23 C18 C17 120.4(9)
C18 C19 C20 121.6(11)
C21 C20 C19 119.1(12)
C20 C21 C22 120.3(13)
C23 C22 C21 121.4(10)
C22 C23 C18 118.9(9)
C22 C23 C24 121.2(8)
C18 C23 C24 119.9(9)
N2 C24 C23 110.2(7)
N2 C24 C2 102.1(6)
C23 C24 C2 118.6(7)
O5 C25 O4 123.9(10)
O5 C25 C14 126.1(11)
O4 C25 C14 110.0(8)
C28 C26 O4 110.6(10)
C28 C26 C27 113.4(17)
O4 C26 C27 103.1(9)
C28 C26 C29 114.3(17)
O4 C26 C29 109.1(10)
C27 C26 C29 105.5(15)
O6 C30 C15 128.8(16)

loop_
_geom_bond_atom_site_label_1
_geom_bond_atom_site_label_2
_geom_bond_distance
N1 C9 1.396(11)
N1 C1 1.399(11)
N1 C8 1.432(10)
N2 C24 1.455(10)
N2 C16 1.470(10)
N2 C15 1.479(13)
O1 C1 1.233(10)
O2 C9 1.338(12)
O2 C10 1.475(10)
O3 C9 1.232(13)
O4 C25 1.328(13)
O4 C26 1.478(9)
O5 C25 1.180(14)
O6 C30 1.18(2)
C1 C2 1.522(10)
C2 C3 1.508(12)
C2 C24 1.532(9)
C2 C14 1.546(11)
C3 C4 1.379(12)
C3 C8 1.401(11)
C4 C5 1.412(17)
C5 C6 1.390(19)
C6 C7 1.398(14)
C7 C8 1.404(13)
C10 C12 1.505(16)
C10 C11 1.514(17)
C10 C13 1.530(14)
C14 C25 1.493(12)
C14 C15 1.530(13)
C15 C31 1.515(17)
C15 C30 1.53(3)
C16 C17 1.485(18)
C17 C18 1.485(16)
C18 C19 1.389(16)
C18 C23 1.430(12)
C19 C20 1.41(2)
C20 C21 1.377(18)
C21 C22 1.396(14)
C22 C23 1.394(14)
C23 C24 1.498(13)
C26 C28 1.455(19)
C26 C27 1.48(2)
C26 C29 1.53(2)

loop_
_geom_torsion_atom_site_label_1
_geom_torsion_atom_site_label_2
_geom_torsion_atom_site_label_3
_geom_torsion_atom_site_label_4
_geom_torsion
C9 N1 C1 O1 6.4(14)
C8 N1 C1 O1 -178.0(9)
C9 N1 C1 C2 -173.5(8)
C8 N1 C1 C2 2.1(9)
O1 C1 C2 C3 177.7(8)
N1 C1 C2 C3 -2.4(8)
O1 C1 C2 C24 53.8(11)
N1 C1 C2 C24 -126.3(7)
O1 C1 C2 C14 -58.1(11)
N1 C1 C2 C14 121.8(7)
C1 C2 C3 C4 -177.2(8)
C24 C2 C3 C4 -55.1(12)
C14 C2 C3 C4 62.4(11)
C1 C2 C3 C8 1.9(8)
C24 C2 C3 C8 124.1(7)
C14 C2 C3 C8 -118.4(8)
C8 C3 C4 C5 -0.5(14)
C2 C3 C4 C5 178.6(9)
C3 C4 C5 C6 0.9(17)
C4 C5 C6 C7 -0.8(19)
C5 C6 C7 C8 0.4(17)
C4 C3 C8 C7 0.1(14)
C2 C3 C8 C7 -179.2(9)
C4 C3 C8 N1 178.4(8)
C2 C3 C8 N1 -0.8(9)
C6 C7 C8 C3 0.0(15)
C6 C7 C8 N1 -178.0(10)
C9 N1 C8 C3 175.1(8)
C1 N1 C8 C3 -0.8(9)
C9 N1 C8 C7 -6.6(14)
C1 N1 C8 C7 177.4(9)
C10 O2 C9 O3 1.9(16)
C10 O2 C9 N1 179.5(8)
C1 N1 C9 O3 173.7(11)
C8 N1 C9 O3 -1.4(16)
C1 N1 C9 O2 -3.9(13)
C8 N1 C9 O2 -179.0(7)
C9 O2 C10 C12 -64.7(14)
C9 O2 C10 C11 177.7(10)
C9 O2 C10 C13 60.8(14)
C3 C2 C14 C25 35.1(11)
C1 C2 C14 C25 -80.5(10)
C24 C2 C14 C25 160.3(8)
C3 C2 C14 C15 -99.5(10)
C1 C2 C14 C15 144.9(9)
C24 C2 C14 C15 25.7(10)
C24 N2 C15 C31 -154.9(13)
C16 N2 C15 C31 73.3(17)
C24 N2 C15 C30 91.1(12)
C16 N2 C15 C30 -40.8(15)
C24 N2 C15 C14 -25.6(12)
C16 N2 C15 C14 -157.5(9)
C25 C14 C15 N2 -134.8(10)
C2 C14 C15 N2 -1.4(12)
C25 C14 C15 C31 -11.3(19)
C2 C14 C15 C31 122.0(15)
C25 C14 C15 C30 109.3(15)
C2 C14 C15 C30 -117.4(13)
C24 N2 C16 C17 68.8(11)
C15 N2 C16 C17 -161.6(10)
N2 C16 C17 C18 -47.7(13)
C16 C17 C18 C19 -164.1(11)
C16 C17 C18 C23 18.9(15)
C23 C18 C19 C20 0.2(19)
C17 C18 C19 C20 -176.9(12)
C18 C19 C20 C21 1(2)
C19 C20 C21 C22 -2(2)
C20 C21 C22 C23 2.6(19)
C21 C22 C23 C18 -1.5(16)
C21 C22 C23 C24 -179.0(10)
C19 C18 C23 C22 0.1(16)
C17 C18 C23 C22 177.2(10)
C19 C18 C23 C24 177.7(10)
C17 C18 C23 C24 -5.3(15)
C16 N2 C24 C23 -54.5(11)
C15 N2 C24 C23 169.7(9)
C16 N2 C24 C2 178.5(8)
C15 N2 C24 C2 42.7(10)
C22 C23 C24 N2 -160.6(9)
C18 C23 C24 N2 21.9(12)
C22 C23 C24 C2 -43.5(12)
C18 C23 C24 C2 139.0(9)
C3 C2 C24 N2 85.3(8)
C1 C2 C24 N2 -158.4(7)
C14 C2 C24 N2 -40.6(8)
C3 C2 C24 C23 -36.1(10)
C1 C2 C24 C23 80.2(9)
C14 C2 C24 C23 -162.0(8)
C26 O4 C25 O5 0(2)
C26 O4 C25 C14 178.8(9)
C15 C14 C25 O5 -3(2)
C2 C14 C25 O5 -133(2)
C15 C14 C25 O4 177.5(10)
C2 C14 C25 O4 48.2(13)
C25 O4 C26 C28 -62(2)
C25 O4 C26 C27 176.4(14)
C25 O4 C26 C29 64.6(16)
N2 C15 C30 O6 -105(3)
C31 C15 C30 O6 137(3)
C14 C15 C30 O6 8(3)
